data_7216500
loop_
_publ_author_name
'Ramon, Ga\"elle'
'Davies, Kate'
'Nassimbeni, Luigi R.'

_publ_section_title
;
 Structures of benzoic acids with substituted pyridines and quinolines:
 salt versus co-crystal formation
;
_journal_issue 26
_journal_name_full CrystEngComm
_journal_page_first 5802
_journal_paper_doi 10.1039/c3ce41963k
_journal_volume 16
_journal_year 2014
_chemical_absolute_configuration unknown
_chemical_formula_moiety 'C7 H6 N O2, C6 H9 N2'
_chemical_formula_sum 'C13 H15 N3 O2'
_chemical_formula_weight 245.28
_chemical_melting_point ?
_chemical_name_common none
_chemical_name_systematic
; 
4-aminobenzoic acid + 2-amino-4-methylpyridine
;
_space_group_IT_number 19
_symmetry_cell_setting orthorhombic
_symmetry_space_group_name_Hall 'P 2ac 2ab'
_symmetry_space_group_name_H-M 'P 21 21 21'
_atom_sites_solution_hydrogens geom
_atom_sites_solution_primary direct
_atom_sites_solution_secondary difmap
_audit_creation_method SHELXL-97
_cell_angle_alpha 90.00
_cell_angle_beta 90.00
_cell_angle_gamma 90.00
_cell_formula_units_Z 4
_cell_length_a 5.5541(11)
_cell_length_b 8.5531(17)
_cell_length_c 25.380(5)
_cell_measurement_reflns_used 2199
_cell_measurement_temperature 173(2)
_cell_measurement_theta_max 25.34
_cell_measurement_theta_min 4.38
_cell_volume 1205.7(4)
_computing_cell_refinement 'SAINT (7.60a, Bruker AXS Inc., Madison, WI, USA, 2006)'
_computing_data_collection 'SAINT (7.60a, Bruker AXS Inc., Madison, WI, USA, 2006)'
_computing_data_reduction 'SAINT (7.60a, Bruker AXS Inc., Madison, WI, USA, 2006)'
_computing_molecular_graphics 'X-Seed (Barbour, 2001)'
_computing_publication_material 'SHELXL-97 (Sheldrick, 2001)'
_computing_structure_refinement 'SHELXL-97 (Sheldrick, 1997)'
_computing_structure_solution 'SHELXS-97 (Sheldrick, 1997)'
_diffrn_ambient_temperature 173(2)
_diffrn_measured_fraction_theta_full 0.993
_diffrn_measured_fraction_theta_max 0.993
_diffrn_measurement_device_type 'Bruker Kappa Duo Apex II Diffractometer'
_diffrn_measurement_method '0.5\% \f scans and \w scans'
_diffrn_radiation_monochromator graphite
_diffrn_radiation_source 'fine-focus sealed tube'
_diffrn_radiation_type MoK\a
_diffrn_radiation_wavelength 0.71073
_diffrn_reflns_av_R_equivalents 0.0000
_diffrn_reflns_av_sigmaI/netI 0.0867
_diffrn_reflns_limit_h_max 6
_diffrn_reflns_limit_h_min -6
_diffrn_reflns_limit_k_max 10
_diffrn_reflns_limit_k_min -10
_diffrn_reflns_limit_l_max 30
_diffrn_reflns_limit_l_min -30
_diffrn_reflns_number 2199
_diffrn_reflns_theta_full 25.34
_diffrn_reflns_theta_max 25.34
_diffrn_reflns_theta_min 4.38
_diffrn_standards_decay_% 0
_diffrn_standards_interval_count 0
_diffrn_standards_interval_time 0
_diffrn_standards_number 0
_exptl_absorpt_coefficient_mu 0.094
_exptl_absorpt_correction_T_max 0.9833
_exptl_absorpt_correction_T_min 0.9815
_exptl_absorpt_correction_type multi-scan
_exptl_absorpt_process_details DENZO-SMN
_exptl_crystal_colour colourless
_exptl_crystal_density_diffrn 1.351
_exptl_crystal_density_meas ?
_exptl_crystal_density_method 'not measured'
_exptl_crystal_description blocks
_exptl_crystal_F_000 520
_exptl_crystal_size_max 0.20
_exptl_crystal_size_mid 0.20
_exptl_crystal_size_min 0.18
_refine_diff_density_max 0.163
_refine_diff_density_min -0.217
_refine_diff_density_rms 0.046
_refine_ls_abs_structure_details 'Flack H D (1983), Acta Cryst. A39, 876-881'
_refine_ls_extinction_coef 0
_refine_ls_extinction_method none
_refine_ls_goodness_of_fit_ref 0.940
_refine_ls_hydrogen_treatment mixed
_refine_ls_matrix_type full
_refine_ls_number_parameters 184
_refine_ls_number_reflns 2199
_refine_ls_number_restraints 1
_refine_ls_restrained_S_all 0.941
_refine_ls_R_factor_all 0.0802
_refine_ls_R_factor_gt 0.0389
_refine_ls_shift/su_max 0.000
_refine_ls_shift/su_mean 0.000
_refine_ls_structure_factor_coef Fsqd
_refine_ls_weighting_details 'calc w=1/[\s^2^(Fo^2^)+(0.0320P)^2^+0.0000P] where P=(Fo^2^+2Fc^2^)/3'
_refine_ls_weighting_scheme calc
_refine_ls_wR_factor_gt 0.0711
_refine_ls_wR_factor_ref 0.0795
_reflns_number_gt 1468
_reflns_number_total 2199
_reflns_threshold_expression >2sigma(I)
_cod_data_source_file c3ce41963k.txt
_cod_data_source_block data(IX)-CCDC963016
_cod_depositor_comments
;
The following automatic conversions were performed:

'_chemical_melting_point' value 'none' was changed to '?' - the value
is undefined or not given.

'_symmetry_cell_setting' value
'Orthorhombic' changed to 'orthorhombic' according to
/usr/data/users/saulius/crontab/automatic-downloads/rss-feeds/RSC/lib/dictionaries/cif_core.dic
dictionary named 'cif_core.dic' version 2.4.2 from 2011-04-26.

Automatic conversion script
Id: cif_fix_values 2281 2013-09-26 08:29:07Z andrius 

 Adding full bibliography for 7216492--7216505.cif.

The following automatic conversions were performed:

'_exptl_crystal_density_meas' value 'not measured' was changed to '?'
- the value is perceived as not measured.

Automatic conversion script
Id: cif_fix_values 3008 2015-01-20 13:52:24Z robertas 
;
_cod_original_sg_symbol_H-M P212121
_cod_database_code 7216500

loop_
_symmetry_equiv_pos_as_xyz
'x, y, z'
'-x+1/2, -y, z+1/2'
'x+1/2, -y+1/2, -z'
'-x, y+1/2, -z+1/2'

loop_
_atom_site_label
_atom_site_type_symbol
_atom_site_fract_x
_atom_site_fract_y
_atom_site_fract_z
_atom_site_U_iso_or_equiv
_atom_site_adp_type
_atom_site_occupancy
_atom_site_symmetry_multiplicity
_atom_site_calc_flag
_atom_site_refinement_flags
O2A O 0.5698(3) 0.86700(17) 0.07743(6) 0.0308(4) Uani 1 1 d .
O1A O 0.7620(3) 0.81044(17) 0.15245(5) 0.0265(4) Uani 1 1 d .
C3A C 0.5973(4) 0.8806(2) 0.12663(9) 0.0230(5) Uani 1 1 d .
C4A C 0.4332(4) 0.9854(2) 0.15702(9) 0.0212(5) Uani 1 1 d .
N2B N 0.9286(4) 0.6705(2) 0.02920(8) 0.0293(5) Uani 1 1 d D
N1B N 1.0800(4) 0.6225(2) 0.11195(7) 0.0237(5) Uani 1 1 d .
C7A C 0.1290(4) 1.1839(3) 0.21554(9) 0.0230(6) Uani 1 1 d .
N1A N -0.0194(4) 1.2786(3) 0.24560(9) 0.0321(5) Uani 1 1 d .
C9A C 0.4898(4) 1.0291(3) 0.20855(9) 0.0232(6) Uani 1 1 d .
H9A H 0.6330 0.9897 0.2242 0.028 Uiso 1 1 calc R
C3B C 1.0921(4) 0.5987(2) 0.05945(9) 0.0224(6) Uani 1 1 d .
C5A C 0.2214(4) 1.0443(3) 0.13565(9) 0.0257(6) Uani 1 1 d .
H5A H 0.1789 1.0177 0.1005 0.031 Uiso 1 1 calc R
C5B C 1.4301(4) 0.4262(2) 0.07294(9) 0.0247(6) Uani 1 1 d .
C4B C 1.2716(4) 0.4998(3) 0.03975(9) 0.0241(5) Uani 1 1 d .
H4B H 1.2839 0.4834 0.0028 0.029 Uiso 1 1 calc R
C8A C 0.3446(4) 1.1274(3) 0.23746(9) 0.0248(6) Uani 1 1 d .
H8A H 0.3900 1.1570 0.2721 0.030 Uiso 1 1 calc R
C6A C 0.0714(4) 1.1408(2) 0.16445(8) 0.0262(6) Uani 1 1 d .
H6A H -0.0733 1.1781 0.1490 0.031 Uiso 1 1 calc R
C7B C 1.2378(4) 0.5522(3) 0.14520(9) 0.0287(6) Uani 1 1 d .
H7B H 1.2258 0.5716 0.1820 0.034 Uiso 1 1 calc R
C6B C 1.4123(4) 0.4549(3) 0.12723(9) 0.0290(6) Uani 1 1 d .
H6B H 1.5212 0.4068 0.1511 0.035 Uiso 1 1 calc R
C8B C 1.6145(4) 0.3146(3) 0.05230(9) 0.0331(6) Uani 1 1 d .
H9B H 1.7726 0.3411 0.0670 0.050 Uiso 1 1 calc R
H10B H 1.6206 0.3218 0.0138 0.050 Uiso 1 1 calc R
H8B H 1.5713 0.2078 0.0626 0.050 Uiso 1 1 calc R
H3B H 0.929(4) 0.654(2) -0.0097(6) 0.052(8) Uiso 1 1 d D
H1B H 0.947(4) 0.693(3) 0.1256(8) 0.037(6) Uiso 1 1 d .
H10A H -0.150(5) 1.328(3) 0.2288(10) 0.058(9) Uiso 1 1 d .
H2B H 0.804(4) 0.736(3) 0.0429(9) 0.050(8) Uiso 1 1 d .
H11A H 0.044(5) 1.321(3) 0.2771(11) 0.063(9) Uiso 1 1 d .

loop_
_atom_site_aniso_label
_atom_site_aniso_U_11
_atom_site_aniso_U_22
_atom_site_aniso_U_33
_atom_site_aniso_U_23
_atom_site_aniso_U_13
_atom_site_aniso_U_12
O2A 0.0358(10) 0.0418(9) 0.0150(9) -0.0033(7) -0.0002(8) 0.0049(9)
O1A 0.0280(9) 0.0293(8) 0.0221(9) -0.0018(8) 0.0008(8) 0.0049(9)
C3A 0.0245(14) 0.0215(13) 0.0230(14) -0.0017(11) 0.0023(12) -0.0083(12)
C4A 0.0238(12) 0.0216(12) 0.0183(13) 0.0011(10) 0.0033(12) -0.0008(12)
N2B 0.0320(12) 0.0382(13) 0.0178(12) 0.0006(10) -0.0009(11) 0.0087(12)
N1B 0.0255(11) 0.0259(11) 0.0198(12) -0.0012(9) 0.0038(10) 0.0014(10)
C7A 0.0256(14) 0.0221(13) 0.0213(14) 0.0003(11) 0.0024(11) -0.0043(12)
N1A 0.0287(12) 0.0382(13) 0.0293(13) -0.0069(11) -0.0038(11) 0.0097(11)
C9A 0.0223(13) 0.0260(12) 0.0213(14) 0.0009(12) -0.0005(11) -0.0004(11)
C3B 0.0243(14) 0.0211(12) 0.0218(14) -0.0007(10) 0.0002(11) -0.0035(13)
C5A 0.0291(14) 0.0276(13) 0.0205(14) 0.0006(10) -0.0015(12) -0.0032(13)
C5B 0.0242(13) 0.0231(13) 0.0268(15) -0.0003(10) 0.0012(12) -0.0032(12)
C4B 0.0273(13) 0.0268(13) 0.0183(13) -0.0024(10) 0.0026(12) -0.0038(13)
C8A 0.0262(14) 0.0321(13) 0.0161(13) -0.0024(11) 0.0003(11) -0.0006(12)
C6A 0.0237(13) 0.0297(13) 0.0254(14) 0.0033(11) -0.0024(12) -0.0012(13)
C7B 0.0330(14) 0.0347(14) 0.0183(14) 0.0017(11) -0.0010(13) -0.0008(15)
C6B 0.0318(14) 0.0316(14) 0.0236(14) 0.0036(11) -0.0047(13) 0.0042(14)
C8B 0.0329(14) 0.0311(14) 0.0351(15) 0.0012(12) 0.0008(12) 0.0039(14)

loop_
_atom_type_symbol
_atom_type_description
_atom_type_scat_dispersion_real
_atom_type_scat_dispersion_imag
_atom_type_scat_source
C C 0.0033 0.0016 'International Tables Vol C Tables 4.2.6.8 and 6.1.1.4'
H H 0.0000 0.0000 'International Tables Vol C Tables 4.2.6.8 and 6.1.1.4'
N N 0.0061 0.0033 'International Tables Vol C Tables 4.2.6.8 and 6.1.1.4'
O O 0.0106 0.0060 'International Tables Vol C Tables 4.2.6.8 and 6.1.1.4'

loop_
_geom_angle_atom_site_label_1
_geom_angle_atom_site_label_2
_geom_angle_atom_site_label_3
_geom_angle
O2A C3A O1A 123.5(2)
O2A C3A C4A 119.5(2)
O1A C3A C4A 117.1(2)
C5A C4A C9A 117.3(2)
C5A C4A C3A 122.2(2)
C9A C4A C3A 120.5(2)
C3B N2B H3B 120.3(13)
C3B N2B H2B 123.5(14)
H3B N2B H2B 116(2)
C3B N1B C7B 121.0(2)
C3B N1B H1B 117.5(12)
C7B N1B H1B 121.4(12)
N1A C7A C6A 122.3(2)
N1A C7A C8A 119.3(2)
C6A C7A C8A 118.4(2)
C7A N1A H10A 118.1(16)
C7A N1A H11A 118.0(16)
H10A N1A H11A 120(2)
C8A C9A C4A 122.1(2)
C8A C9A H9A 119.0
C4A C9A H9A 119.0
N2B C3B N1B 117.6(2)
N2B C3B C4B 123.8(2)
N1B C3B C4B 118.6(2)
C6A C5A C4A 121.4(2)
C6A C5A H5A 119.3
C4A C5A H5A 119.3
C4B C5B C6B 118.5(2)
C4B C5B C8B 121.2(2)
C6B C5B C8B 120.3(2)
C5B C4B C3B 121.0(2)
C5B C4B H4B 119.5
C3B C4B H4B 119.5
C9A C8A C7A 119.9(2)
C9A C8A H8A 120.1
C7A C8A H8A 120.1
C5A C6A C7A 121.0(2)
C5A C6A H6A 119.5
C7A C6A H6A 119.5
C6B C7B N1B 121.6(2)
C6B C7B H7B 119.2
N1B C7B H7B 119.2
C7B C6B C5B 119.2(2)
C7B C6B H6B 120.4
C5B C6B H6B 120.4
C5B C8B H9B 109.5
C5B C8B H10B 109.5
H9B C8B H10B 109.5
C5B C8B H8B 109.5
H9B C8B H8B 109.5
H10B C8B H8B 109.5

loop_
_geom_bond_atom_site_label_1
_geom_bond_atom_site_label_2
_geom_bond_distance
O2A C3A 1.263(2)
O1A C3A 1.275(3)
C3A C4A 1.493(3)
C4A C5A 1.390(3)
C4A C9A 1.396(3)
N2B C3B 1.339(3)
N2B H3B 0.996(16)
N2B H2B 0.96(3)
N1B C3B 1.349(3)
N1B C7B 1.357(3)
N1B H1B 1.02(2)
C7A N1A 1.385(3)
C7A C6A 1.386(3)
C7A C8A 1.406(3)
N1A H10A 0.94(3)
N1A H11A 0.95(3)
C9A C8A 1.377(3)
C9A H9A 0.9500
C3B C4B 1.400(3)
C5A C6A 1.382(3)
C5A H5A 0.9500
C5B C4B 1.372(3)
C5B C6B 1.403(3)
C5B C8B 1.494(3)
C4B H4B 0.9500
C8A H8A 0.9500
C6A H6A 0.9500
C7B C6B 1.356(3)
C7B H7B 0.9500
C6B H6B 0.9500
C8B H9B 0.9800
C8B H10B 0.9800
C8B H8B 0.9800

loop_
_geom_torsion_atom_site_label_1
_geom_torsion_atom_site_label_2
_geom_torsion_atom_site_label_3
_geom_torsion_atom_site_label_4
_geom_torsion
O2A C3A C4A C5A 13.4(3)
O1A C3A C4A C5A -167.54(19)
O2A C3A C4A C9A -166.1(2)
O1A C3A C4A C9A 13.0(3)
C5A C4A C9A C8A -0.5(3)
C3A C4A C9A C8A 179.01(19)
C7B N1B C3B N2B 179.2(2)
C7B N1B C3B C4B -0.1(3)
C9A C4A C5A C6A -0.7(3)
C3A C4A C5A C6A 179.8(2)
C6B C5B C4B C3B -1.5(3)
C8B C5B C4B C3B 177.1(2)
N2B C3B C4B C5B -178.2(2)
N1B C3B C4B C5B 1.0(3)
C4A C9A C8A C7A 1.5(3)
N1A C7A C8A C9A 177.9(2)
C6A C7A C8A C9A -1.3(3)
C4A C5A C6A C7A 0.9(3)
N1A C7A C6A C5A -179.1(2)
C8A C7A C6A C5A 0.2(3)
C3B N1B C7B C6B -0.4(3)
N1B C7B C6B C5B 0.0(3)
C4B C5B C6B C7B 1.0(3)
C8B C5B C6B C7B -177.59(19)
